data_7160354
loop_
_publ_author_name
'Mamedov, Vakhid A.'
'Galimullina, Venera R.'
'Qu, Zheng-Wang'
'Zhu, Hui'
'Syakaev, Victor V.'
'Nikolaeva, Dariya V.'
'Rizvanov, Il'dar Kh'
'Gubaidullin, Aidar T.'
'Sinyashin, Oleg G.'
'Grimme, Stefan'

_publ_section_title
;
 ANRORC type rearrangement/intermolecular cyclocondensation cascade of
 5,6-dicyano-3-(2-oxo-2-ethyl)pyrazin-2(1<i>H</i>)-ones with hydrazine
 hydrate for the synthesis of
 2-(pyrazol-3-yl)imidazo[4,5-<i>d</i>]pyridazines.
;
_journal_name_full 'Organic &amp; biomolecular chemistry'
_journal_paper_doi 10.1039/d4ob01911c
_journal_year 2025
_chemical_formula_moiety '2(C14 H12 N8), 2(C3 H7 N O), H2 O'
_chemical_formula_sum 'C34 H40 N18 O3'
_chemical_formula_weight 748.84
_chemical_melting_point 495.5(5)
_chemical_name_systematic '2-(5-Phenyl-1H-pyrazol-3-yl)-5H-imidazo[4,5-d]pyridazine-4,7-diamine hydrate'
_space_group_crystal_system monoclinic
_space_group_IT_number 15
_space_group_name_Hall '-C 2yc'
_space_group_name_H-M_alt 'C 1 2/c 1'
_atom_sites_solution_hydrogens difmap
_atom_sites_solution_primary direct
_atom_sites_solution_secondary difmap
_audit_creation_method SHELXL-2014/7
_audit_update_record
;
2024-07-27 deposited with the CCDC.	2025-01-09 downloaded from the CCDC.
;
_cell_angle_alpha 90
_cell_angle_beta 117.179(4)
_cell_angle_gamma 90
_cell_formula_units_Z 4
_cell_length_a 24.826(3)
_cell_length_b 10.5319(13)
_cell_length_c 16.192(2)
_cell_measurement_reflns_used 9966
_cell_measurement_temperature 162(2)
_cell_measurement_theta_max 34.66
_cell_measurement_theta_min 2.32
_cell_volume 3766.2(8)
_computing_cell_refinement 'Bruker SAINT'
_computing_data_collection 'APEX3 v2019.11-0 (Bruker AXS)'
_computing_data_reduction 'Bruker SAINT'
_computing_molecular_graphics 'Bruker SHELXTL'
_computing_publication_material 'Bruker SHELXTL'
_computing_structure_refinement 'SHELXL-2018/3 (Sheldrick, 2018)'
_computing_structure_solution 'SHELXT 2018/2 (Sheldrick, 2018)'
_diffrn_ambient_temperature 162(2)
_diffrn_detector 'area detector PHOTON III'
_diffrn_measured_fraction_theta_full 0.996
_diffrn_measured_fraction_theta_max 0.994
_diffrn_measurement_device_type 'Bruker D8 QUEST'
_diffrn_measurement_method '\f and \w scans'
_diffrn_radiation_monochromator 'multilayer optics'
_diffrn_radiation_type MoK\a
_diffrn_radiation_wavelength 0.71073
_diffrn_reflns_av_R_equivalents 0.0695
_diffrn_reflns_av_unetI/netI 0.0348
_diffrn_reflns_Laue_measured_fraction_full 0.996
_diffrn_reflns_Laue_measured_fraction_max 0.994
_diffrn_reflns_limit_h_max 39
_diffrn_reflns_limit_h_min -39
_diffrn_reflns_limit_k_max 16
_diffrn_reflns_limit_k_min -16
_diffrn_reflns_limit_l_max 25
_diffrn_reflns_limit_l_min -25
_diffrn_reflns_number 84574
_diffrn_reflns_point_group_measured_fraction_full 0.996
_diffrn_reflns_point_group_measured_fraction_max 0.994
_diffrn_reflns_theta_full 25.242
_diffrn_reflns_theta_max 34.804
_diffrn_reflns_theta_min 1.844
_diffrn_source 'microfocus I\mS DIAMOND Mo X-ray tube'
_exptl_absorpt_coefficient_mu 0.092
_exptl_absorpt_correction_T_max 0.7469
_exptl_absorpt_correction_T_min 0.6888
_exptl_absorpt_correction_type multi-scan
_exptl_absorpt_process_details
;
 G.M. Sheldrick (1998a). SADABS v.2.01, Bruker.
 Siemens Area Detector Absorption Correction Program.
 Bruker AXS. Madison. Wisconsin. USA
  Krause, L., Herbst-Irmer, R., Sheldrick G.M. & Stalke D.,
  SADABS-2016/2, J. Appl. Cryst. 48 (2015) 3-10. 
;
_exptl_crystal_colour yellow
_exptl_crystal_density_diffrn 1.321
_exptl_crystal_description prism
_exptl_crystal_F_000 1576
_exptl_crystal_recrystallization_method 'Re-crystallisation from solvent: acetic acid'
_exptl_crystal_size_max 0.263
_exptl_crystal_size_mid 0.201
_exptl_crystal_size_min 0.134
_refine_diff_density_max 0.473
_refine_diff_density_min -0.242
_refine_diff_density_rms 0.051
_refine_ls_extinction_method none
_refine_ls_goodness_of_fit_ref 1.042
_refine_ls_hydrogen_treatment refall
_refine_ls_matrix_type full
_refine_ls_number_parameters 329
_refine_ls_number_reflns 8114
_refine_ls_number_restraints 0
_refine_ls_restrained_S_all 1.042
_refine_ls_R_factor_all 0.0613
_refine_ls_R_factor_gt 0.0484
_refine_ls_shift/su_max 0.001
_refine_ls_shift/su_mean 0.000
_refine_ls_structure_factor_coef Fsqd
_refine_ls_weighting_details 'w=1/[\s^2^(Fo^2^)+(0.0818P)^2^+0.6279P] where P=(Fo^2^+2Fc^2^)/3'
_refine_ls_weighting_scheme calc
_refine_ls_wR_factor_gt 0.1318
_refine_ls_wR_factor_ref 0.1438
_reflns_Friedel_coverage 0.000
_reflns_number_gt 6405
_reflns_number_total 8114
_reflns_threshold_expression 'I > 2\s(I)'
_cod_data_source_file d4ob01911c3.cif
_cod_data_source_block shelx_CCDC2
_cod_depositor_comments
;
The following automatic conversions were performed:

data item '_chemical_melting_point' value '495-496' was changed to
'495.5(5)' -- the average value was taken and precision was
estimated.

Automatic conversion script
Id: cif_fix_values 8170 2020-07-09 18:12:32Z antanas 
;
_cod_original_sg_symbol_H-M 'C 2/c'
_cod_database_code 7160354
_shelx_shelxl_version_number 2014/7
_shelx_space_group_comment
;
The symmetry employed for this shelxl refinement is uniquely defined
by the following loop, which should always be used as a source of
symmetry information in preference to the above space-group names.
They are only intended as comments.
;
_shelx_estimated_absorpt_t_min 0.976
_shelx_estimated_absorpt_t_max 0.988

loop_
_space_group_symop_operation_xyz
'x, y, z'
'-x, y, -z+1/2'
'x+1/2, y+1/2, z'
'-x+1/2, y+1/2, -z+1/2'
'-x, -y, -z'
'x, -y, z-1/2'
'-x+1/2, -y+1/2, -z'
'x+1/2, -y+1/2, z-1/2'

loop_
_atom_site_label
_atom_site_type_symbol
_atom_site_fract_x
_atom_site_fract_y
_atom_site_fract_z
_atom_site_U_iso_or_equiv
_atom_site_adp_type
_atom_site_occupancy
_atom_site_site_symmetry_order
_atom_site_calc_flag
_atom_site_refinement_flags_posn
_atom_site_refinement_flags_adp
_atom_site_refinement_flags_occupancy
_atom_site_disorder_assembly
_atom_site_disorder_group
C1S C 0.38937(5) 0.24396(11) 0.42713(7) 0.0410(2) Uani 1 1 d . . . . .
C2S C 0.42386(9) 0.03486(14) 0.48955(12) 0.0655(4) Uani 1 1 d . . . . .
C3A C 0.30964(3) 0.93001(7) 0.25569(6) 0.02393(14) Uani 1 1 d . . . . .
C3S C 0.32962(9) 0.1227(2) 0.48306(15) 0.0802(6) Uani 1 1 d . . . . .
C4 C 0.25702(3) 0.99753(7) 0.24292(6) 0.02490(14) Uani 1 1 d . . . . .
C7 C 0.34552(3) 1.12000(8) 0.20925(6) 0.02695(15) Uani 1 1 d . . . . .
C7A C 0.35391(3) 0.99125(7) 0.24065(6) 0.02486(14) Uani 1 1 d . . . . .
C23 C 0.42264(3) 0.69348(7) 0.31896(6) 0.02432(14) Uani 1 1 d . . . . .
C24 C 0.48514(3) 0.69091(7) 0.34652(6) 0.02584(15) Uani 1 1 d . . . . .
C25 C 0.50245(3) 0.56644(8) 0.37248(6) 0.02535(14) Uani 1 1 d . . . . .
C26 C 0.56261(3) 0.50791(8) 0.40942(6) 0.02748(15) Uani 1 1 d . . . . .
C27 C 0.57691(4) 0.39570(9) 0.46092(7) 0.03379(18) Uani 1 1 d . . . . .
C28 C 0.63562(5) 0.34754(11) 0.49816(8) 0.0418(2) Uani 1 1 d . . . . .
C29 C 0.67971(4) 0.40848(12) 0.48361(7) 0.0437(2) Uani 1 1 d . . . . .
C30 C 0.66568(4) 0.51855(13) 0.43185(8) 0.0442(2) Uani 1 1 d . . . . .
C31 C 0.60742(4) 0.56912(11) 0.39501(7) 0.0373(2) Uani 1 1 d . . . . .
C2 C 0.38273(3) 0.80369(7) 0.28700(6) 0.02435(14) Uani 1 1 d . . . . .
N1 N 0.40090(3) 0.91044(6) 0.26041(5) 0.02650(14) Uani 1 1 d . . . . .
N1S N 0.38134(5) 0.13812(10) 0.46552(7) 0.0481(2) Uani 1 1 d . . . . .
N3 N 0.32757(3) 0.80837(6) 0.28499(5) 0.02486(13) Uani 1 1 d . . . . .
N4 N 0.21234(3) 0.95132(7) 0.25820(7) 0.03446(18) Uani 1 1 d . . . . .
N5 N 0.25472(3) 1.11846(6) 0.21621(5) 0.02693(14) Uani 1 1 d . . . . .
N6 N 0.29648(3) 1.18224(6) 0.19803(5) 0.02824(14) Uani 1 1 d . . . . .
N7 N 0.38642(4) 1.17884(8) 0.18873(7) 0.0400(2) Uani 1 1 d . . . . .
N21 N 0.45175(3) 0.50304(7) 0.35930(6) 0.02790(14) Uani 1 1 d . . . . .
N22 N 0.40236(3) 0.57859(7) 0.32657(5) 0.02768(14) Uani 1 1 d . . . . .
O1S O 0.43182(4) 0.26247(8) 0.40995(6) 0.04620(19) Uani 1 1 d . . . . .
O2S O 0.5000 0.02170(11) 0.2500 0.0527(3) Uani 1 2 d S T P . .
H1S H 0.3563(8) 0.3115(16) 0.4107(12) 0.060(4) Uiso 1 1 d . . . . .
H2S H 0.5266(8) -0.0216(18) 0.2448(13) 0.071(5) Uiso 1 1 d . . . . .
H5 H 0.2239(6) 1.1711(14) 0.2089(10) 0.047(4) Uiso 1 1 d . . . . .
H21 H 0.4467(7) 0.4213(15) 0.3718(11) 0.049(4) Uiso 1 1 d . . . . .
H21S H 0.4605(10) 0.059(2) 0.4860(15) 0.090(6) Uiso 1 1 d . . . . .
H22S H 0.4091(10) -0.042(2) 0.4599(16) 0.097(7) Uiso 1 1 d . . . . .
H23S H 0.4414(11) 0.016(2) 0.555(2) 0.112(8) Uiso 1 1 d . . . . .
H24 H 0.5112(6) 0.7642(13) 0.3485(9) 0.041(3) Uiso 1 1 d . . . . .
H27 H 0.5449(6) 0.3514(13) 0.4726(9) 0.041(3) Uiso 1 1 d . . . . .
H28 H 0.6449(6) 0.2662(16) 0.5370(11) 0.054(4) Uiso 1 1 d . . . . .
H29 H 0.7217(7) 0.3744(14) 0.5094(11) 0.054(4) Uiso 1 1 d . . . . .
H30 H 0.6975(7) 0.5620(15) 0.4216(12) 0.059(4) Uiso 1 1 d . . . . .
H31 H 0.5974(6) 0.6502(14) 0.3576(10) 0.051(4) Uiso 1 1 d . . . . .
H31S H 0.3406(10) 0.116(2) 0.5498(19) 0.107(7) Uiso 1 1 d . . . . .
H32S H 0.3038(11) 0.048(3) 0.4474(19) 0.115(8) Uiso 1 1 d . . . . .
H33S H 0.3019(9) 0.206(2) 0.4565(17) 0.093(7) Uiso 1 1 d . . . . .
H41 H 0.2117(6) 0.8697(15) 0.2752(10) 0.046(4) Uiso 1 1 d . . . . .
H42 H 0.1785(7) 0.9969(14) 0.2382(11) 0.048(4) Uiso 1 1 d . . . . .
H71 H 0.4219(7) 1.1432(14) 0.2059(10) 0.045(3) Uiso 1 1 d . . . . .
H72 H 0.3824(7) 1.2647(16) 0.1758(11) 0.056(4) Uiso 1 1 d . . . . .

loop_
_atom_site_aniso_label
_atom_site_aniso_U_11
_atom_site_aniso_U_22
_atom_site_aniso_U_33
_atom_site_aniso_U_23
_atom_site_aniso_U_13
_atom_site_aniso_U_12
C1S 0.0407(5) 0.0418(5) 0.0362(5) 0.0012(4) 0.0138(4) -0.0033(4)
C2S 0.0812(10) 0.0401(6) 0.0603(9) 0.0100(6) 0.0194(8) -0.0068(6)
C3A 0.0176(3) 0.0224(3) 0.0326(4) 0.0003(3) 0.0121(3) 0.0012(2)
C3S 0.0757(11) 0.1080(15) 0.0711(11) -0.0119(10) 0.0458(9) -0.0405(11)
C4 0.0183(3) 0.0227(3) 0.0335(4) -0.0006(3) 0.0117(3) 0.0011(2)
C7 0.0227(3) 0.0260(3) 0.0339(4) 0.0039(3) 0.0145(3) 0.0017(2)
C7A 0.0203(3) 0.0244(3) 0.0320(4) 0.0019(3) 0.0137(3) 0.0017(2)
C23 0.0176(3) 0.0244(3) 0.0320(4) 0.0007(3) 0.0122(3) 0.0016(2)
C24 0.0172(3) 0.0263(3) 0.0342(4) 0.0015(3) 0.0119(3) 0.0010(2)
C25 0.0181(3) 0.0284(3) 0.0304(4) 0.0016(3) 0.0118(3) 0.0025(2)
C26 0.0198(3) 0.0342(4) 0.0282(3) 0.0020(3) 0.0108(3) 0.0060(3)
C27 0.0300(4) 0.0339(4) 0.0363(4) 0.0037(3) 0.0141(3) 0.0085(3)
C28 0.0355(4) 0.0441(5) 0.0391(5) 0.0050(4) 0.0111(4) 0.0172(4)
C29 0.0265(4) 0.0616(6) 0.0368(5) 0.0001(4) 0.0091(3) 0.0183(4)
C30 0.0223(3) 0.0686(7) 0.0431(5) 0.0074(5) 0.0161(4) 0.0097(4)
C31 0.0214(3) 0.0532(6) 0.0388(5) 0.0115(4) 0.0151(3) 0.0080(3)
C2 0.0172(3) 0.0241(3) 0.0327(4) 0.0006(3) 0.0123(3) 0.0011(2)
N1 0.0203(3) 0.0257(3) 0.0365(3) 0.0030(2) 0.0156(2) 0.0023(2)
N1S 0.0498(5) 0.0498(5) 0.0432(5) -0.0005(4) 0.0200(4) -0.0162(4)
N3 0.0171(2) 0.0224(3) 0.0364(3) 0.0009(2) 0.0134(2) 0.0017(2)
N4 0.0218(3) 0.0253(3) 0.0615(5) 0.0054(3) 0.0235(3) 0.0035(2)
N5 0.0199(3) 0.0227(3) 0.0390(4) 0.0016(2) 0.0142(3) 0.0020(2)
N6 0.0233(3) 0.0244(3) 0.0385(4) 0.0032(3) 0.0154(3) 0.0018(2)
N7 0.0337(4) 0.0340(4) 0.0627(6) 0.0155(4) 0.0311(4) 0.0056(3)
N21 0.0211(3) 0.0246(3) 0.0396(4) 0.0033(3) 0.0152(3) 0.0030(2)
N22 0.0189(3) 0.0250(3) 0.0406(4) 0.0019(3) 0.0149(3) 0.0021(2)
O1S 0.0508(4) 0.0365(4) 0.0551(5) 0.0022(3) 0.0274(4) -0.0079(3)
O2S 0.0370(5) 0.0324(5) 0.1064(11) 0.000 0.0481(7) 0.000

loop_
_atom_type_symbol
_atom_type_description
_atom_type_scat_dispersion_real
_atom_type_scat_dispersion_imag
_atom_type_scat_source
C C 0.0033 0.0016 'International Tables Vol C Tables 4.2.6.8 and 6.1.1.4'
H H 0.0000 0.0000 'International Tables Vol C Tables 4.2.6.8 and 6.1.1.4'
N N 0.0061 0.0033 'International Tables Vol C Tables 4.2.6.8 and 6.1.1.4'
O O 0.0106 0.0060 'International Tables Vol C Tables 4.2.6.8 and 6.1.1.4'

loop_
_geom_angle_atom_site_label_1
_geom_angle_atom_site_label_2
_geom_angle_atom_site_label_3
_geom_angle
_geom_angle_site_symmetry_1
_geom_angle_site_symmetry_3
_geom_angle_publ_flag
O1S C1S N1S 124.53(11) . . ?
O1S C1S H1S 120.1(9) . . ?
N1S C1S H1S 115.4(9) . . ?
N1S C2S H21S 112.1(13) . . ?
N1S C2S H22S 116.9(14) . . ?
H21S C2S H22S 111.1(18) . . ?
N1S C2S H23S 110.8(15) . . ?
H21S C2S H23S 98.9(17) . . ?
H22S C2S H23S 105(2) . . ?
N3 C3A C7A 109.73(6) . . ?
N3 C3A C4 130.75(7) . . ?
C7A C3A C4 119.48(7) . . ?
N1S C3S H31S 113.4(13) . . ?
N1S C3S H32S 111.3(14) . . ?
H31S C3S H32S 111(2) . . ?
N1S C3S H33S 107.1(12) . . ?
H31S C3S H33S 107.4(18) . . ?
H32S C3S H33S 106.3(19) . . ?
N4 C4 N5 119.41(7) . . ?
N4 C4 C3A 125.39(7) . . ?
N5 C4 C3A 115.16(7) . . ?
N6 C7 N7 119.12(8) . . ?
N6 C7 C7A 119.69(7) . . ?
N7 C7 C7A 121.17(7) . . ?
N1 C7A C3A 109.32(7) . . ?
N1 C7A C7 130.37(7) . . ?
C3A C7A C7 120.30(7) . . ?
N22 C23 C24 111.14(6) . . ?
N22 C23 C2 121.95(6) . . ?
C24 C23 C2 126.90(7) . . ?
C25 C24 C23 105.03(7) . . ?
C25 C24 H24 128.1(7) . . ?
C23 C24 H24 126.9(7) . . ?
N21 C25 C24 106.39(6) . . ?
N21 C25 C26 123.88(7) . . ?
C24 C25 C26 129.72(7) . . ?
C31 C26 C27 119.14(7) . . ?
C31 C26 C25 118.61(8) . . ?
C27 C26 C25 122.21(8) . . ?
C28 C27 C26 119.79(9) . . ?
C28 C27 H27 120.5(8) . . ?
C26 C27 H27 119.7(8) . . ?
C29 C28 C27 120.78(10) . . ?
C29 C28 H28 121.4(8) . . ?
C27 C28 H28 117.8(8) . . ?
C30 C29 C28 119.69(8) . . ?
C30 C29 H29 118.9(9) . . ?
C28 C29 H29 121.4(9) . . ?
C29 C30 C31 120.40(10) . . ?
C29 C30 H30 119.4(10) . . ?
C31 C30 H30 120.2(10) . . ?
C30 C31 C26 120.19(10) . . ?
C30 C31 H31 120.2(8) . . ?
C26 C31 H31 119.6(8) . . ?
N1 C2 N3 116.23(6) . . ?
N1 C2 C23 120.20(6) . . ?
N3 C2 C23 123.52(7) . . ?
C2 N1 C7A 102.73(6) . . ?
C1S N1S C2S 120.64(12) . . ?
C1S N1S C3S 121.35(14) . . ?
C2S N1S C3S 118.01(15) . . ?
C2 N3 C3A 101.97(6) . . ?
C4 N4 H41 122.3(9) . . ?
C4 N4 H42 117.5(9) . . ?
H41 N4 H42 118.7(12) . . ?
C4 N5 N6 127.53(6) . . ?
C4 N5 H5 122.2(9) . . ?
N6 N5 H5 110.3(9) . . ?
C7 N6 N5 117.77(7) . . ?
C7 N7 H71 118.9(9) . . ?
C7 N7 H72 119.2(9) . . ?
H71 N7 H72 118.7(13) . . ?
N22 N21 C25 112.56(7) . . ?
N22 N21 H21 117.0(9) . . ?
C25 N21 H21 130.3(9) . . ?
C23 N22 N21 104.87(6) . . ?

loop_
_geom_bond_atom_site_label_1
_geom_bond_atom_site_label_2
_geom_bond_distance
_geom_bond_site_symmetry_2
_geom_bond_publ_flag
C1S O1S 1.2222(14) . ?
C1S N1S 1.3349(15) . ?
C1S H1S 1.025(17) . ?
C2S N1S 1.440(2) . ?
C2S H21S 0.97(2) . ?
C2S H22S 0.93(2) . ?
C2S H23S 0.97(3) . ?
C3A N3 1.3681(10) . ?
C3A C7A 1.3884(10) . ?
C3A C4 1.4171(10) . ?
C3S N1S 1.4453(19) . ?
C3S H31S 0.99(3) . ?
C3S H32S 1.01(3) . ?
C3S H33S 1.07(2) . ?
C4 N4 1.3338(10) . ?
C4 N5 1.3379(10) . ?
C7 N6 1.3201(10) . ?
C7 N7 1.3541(11) . ?
C7 C7A 1.4296(11) . ?
C7A N1 1.3589(9) . ?
C23 N22 1.3378(10) . ?
C23 C24 1.4054(10) . ?
C23 C2 1.4589(10) . ?
C24 C25 1.3838(11) . ?
C24 H24 0.998(13) . ?
C25 N21 1.3528(10) . ?
C25 C26 1.4670(10) . ?
C26 C31 1.3943(12) . ?
C26 C27 1.3956(13) . ?
C27 C28 1.3938(13) . ?
C27 H27 1.011(13) . ?
C28 C29 1.3789(17) . ?
C28 H28 1.025(16) . ?
C29 C30 1.3787(17) . ?
C29 H29 0.996(15) . ?
C30 C31 1.3941(12) . ?
C30 H30 0.990(16) . ?
C31 H31 1.009(15) . ?
C2 N1 1.3528(10) . ?
C2 N3 1.3558(9) . ?
N4 H41 0.905(15) . ?
N4 H42 0.890(15) . ?
N5 N6 1.3754(9) . ?
N5 H5 0.909(14) . ?
N7 H71 0.877(14) . ?
N7 H72 0.923(17) . ?
N21 N22 1.3505(9) . ?
N21 H21 0.906(15) . ?
O2S H2S 0.839(17) . ?

loop_
_geom_torsion_atom_site_label_1
_geom_torsion_atom_site_label_2
_geom_torsion_atom_site_label_3
_geom_torsion_atom_site_label_4
_geom_torsion
_geom_torsion_site_symmetry_1
_geom_torsion_site_symmetry_2
_geom_torsion_site_symmetry_3
_geom_torsion_site_symmetry_4
_geom_torsion_publ_flag
N3 C3A C4 N4 -0.05(15) . . . . ?
C7A C3A C4 N4 -177.47(9) . . . . ?
N3 C3A C4 N5 177.67(8) . . . . ?
C7A C3A C4 N5 0.25(12) . . . . ?
N3 C3A C7A N1 -0.29(10) . . . . ?
C4 C3A C7A N1 177.63(7) . . . . ?
N3 C3A C7A C7 179.80(7) . . . . ?
C4 C3A C7A C7 -2.28(12) . . . . ?
N6 C7 C7A N1 -177.26(9) . . . . ?
N7 C7 C7A N1 4.22(15) . . . . ?
N6 C7 C7A C3A 2.63(13) . . . . ?
N7 C7 C7A C3A -175.89(9) . . . . ?
N22 C23 C24 C25 -0.41(10) . . . . ?
C2 C23 C24 C25 178.69(8) . . . . ?
C23 C24 C25 N21 0.35(9) . . . . ?
C23 C24 C25 C26 -178.34(8) . . . . ?
N21 C25 C26 C31 161.38(9) . . . . ?
C24 C25 C26 C31 -20.13(14) . . . . ?
N21 C25 C26 C27 -20.82(14) . . . . ?
C24 C25 C26 C27 157.67(9) . . . . ?
C31 C26 C27 C28 0.89(14) . . . . ?
C25 C26 C27 C28 -176.90(9) . . . . ?
C26 C27 C28 C29 -0.95(16) . . . . ?
C27 C28 C29 C30 0.18(17) . . . . ?
C28 C29 C30 C31 0.65(18) . . . . ?
C29 C30 C31 C26 -0.70(18) . . . . ?
C27 C26 C31 C30 -0.08(15) . . . . ?
C25 C26 C31 C30 177.80(10) . . . . ?
N22 C23 C2 N1 -165.22(8) . . . . ?
C24 C23 C2 N1 15.76(13) . . . . ?
N22 C23 C2 N3 17.21(13) . . . . ?
C24 C23 C2 N3 -161.81(8) . . . . ?
N3 C2 N1 C7A 0.75(10) . . . . ?
C23 C2 N1 C7A -176.99(7) . . . . ?
C3A C7A N1 C2 -0.25(9) . . . . ?
C7 C7A N1 C2 179.65(9) . . . . ?
O1S C1S N1S C2S -0.34(19) . . . . ?
O1S C1S N1S C3S -179.47(13) . . . . ?
N1 C2 N3 C3A -0.92(10) . . . . ?
C23 C2 N3 C3A 176.74(8) . . . . ?
C7A C3A N3 C2 0.69(9) . . . . ?
C4 C3A N3 C2 -176.93(9) . . . . ?
N4 C4 N5 N6 179.51(8) . . . . ?
C3A C4 N5 N6 1.64(13) . . . . ?
N7 C7 N6 N5 177.67(8) . . . . ?
C7A C7 N6 N5 -0.88(12) . . . . ?
C4 N5 N6 C7 -1.33(13) . . . . ?
C24 C25 N21 N22 -0.20(10) . . . . ?
C26 C25 N21 N22 178.59(8) . . . . ?
C24 C23 N22 N21 0.29(10) . . . . ?
C2 C23 N22 N21 -178.86(8) . . . . ?
C25 N21 N22 C23 -0.06(10) . . . . ?
